data_2219853
loop_
_publ_author_name
'Dong, Wen-Kui'
'Lv, Zhong-Wu'
'He, Xue-Ni'
'Guan, Yong-Hong'
'Tong, Jun-Feng'

_publ_section_title
;
 2,2'-{1,1'-[Pentane-1,5-diylbis(oxynitrilo)]diethylidyne}diphenol
;
_journal_coeditor_code GW2048
_journal_issue 11
_journal_name_full 'Acta Crystallographica Section E'
_journal_page_first o2059
_journal_paper_doi 10.1107/S160053680803136X
_journal_volume 64
_journal_year 2008
_chemical_formula_iupac 'C21 H26 N2 O4'
_chemical_formula_moiety 'C21 H26 N2 O4'
_chemical_formula_sum 'C21 H26 N2 O4'
_chemical_formula_weight 370.44
_chemical_name_systematic
;
2,2'-{1,1'-[Pentane-1,5-diylbis(oxynitrilo)]diethylidyne}diphenol
;
_space_group_IT_number 5
_symmetry_cell_setting monoclinic
_symmetry_space_group_name_Hall 'C 2y'
_symmetry_space_group_name_H-M 'C 1 2 1'
_atom_sites_solution_hydrogens geom
_atom_sites_solution_primary direct
_atom_sites_solution_secondary difmap
_audit_creation_method SHELXL97
_cell_angle_alpha 90.00
_cell_angle_beta 91.6210(10)
_cell_angle_gamma 90.00
_cell_formula_units_Z 2
_cell_length_a 12.9691(13)
_cell_length_b 4.6010(10)
_cell_length_c 16.3639(16)
_cell_measurement_reflns_used 813
_cell_measurement_temperature 298(2)
_cell_measurement_theta_max 23.162
_cell_measurement_theta_min 2.49
_cell_volume 976.1(3)
_computing_cell_refinement 'SAINT (Siemens, 1996)'
_computing_data_collection 'SMART (Siemens, 1996)'
_computing_data_reduction 'SAINT (Siemens, 1996)'
_computing_molecular_graphics 'SHELXTL (Sheldrick, 2008)'
_computing_publication_material 'SHELXTL (Sheldrick, 2008)'
_computing_structure_refinement 'SHELXL97 (Sheldrick, 2008)'
_computing_structure_solution 'SHELXS97 (Sheldrick, 2008)'
_diffrn_ambient_temperature 298(2)
_diffrn_measured_fraction_theta_full 0.991
_diffrn_measured_fraction_theta_max 0.991
_diffrn_measurement_device_type 'Siemens SMART 1000 CCD area-detector'
_diffrn_measurement_method '\f and \w'
_diffrn_radiation_monochromator graphite
_diffrn_radiation_source 'fine-focus sealed tube'
_diffrn_radiation_type MoK\a
_diffrn_radiation_wavelength 0.71073
_diffrn_reflns_av_R_equivalents 0.0382
_diffrn_reflns_av_sigmaI/netI 0.0402
_diffrn_reflns_limit_h_max 15
_diffrn_reflns_limit_h_min -15
_diffrn_reflns_limit_k_max 5
_diffrn_reflns_limit_k_min -5
_diffrn_reflns_limit_l_max 10
_diffrn_reflns_limit_l_min -19
_diffrn_reflns_number 2421
_diffrn_reflns_theta_full 25.00
_diffrn_reflns_theta_max 25.00
_diffrn_reflns_theta_min 2.49
_exptl_absorpt_coefficient_mu 0.087
_exptl_absorpt_correction_T_max 0.9725
_exptl_absorpt_correction_T_min 0.9592
_exptl_absorpt_correction_type multi-scan
_exptl_absorpt_process_details '(SADABS; Sheldrick, 1996)'
_exptl_crystal_colour colourless
_exptl_crystal_density_diffrn 1.260
_exptl_crystal_density_method 'not measured'
_exptl_crystal_description needle-like
_exptl_crystal_F_000 396
_exptl_crystal_size_max 0.48
_exptl_crystal_size_mid 0.40
_exptl_crystal_size_min 0.32
_refine_diff_density_max 0.154
_refine_diff_density_min -0.124
_refine_ls_extinction_method none
_refine_ls_goodness_of_fit_ref 1.044
_refine_ls_hydrogen_treatment constr
_refine_ls_matrix_type full
_refine_ls_number_parameters 123
_refine_ls_number_reflns 972
_refine_ls_number_restraints 2
_refine_ls_restrained_S_all 1.045
_refine_ls_R_factor_all 0.0755
_refine_ls_R_factor_gt 0.0417
_refine_ls_shift/su_max 0.000
_refine_ls_shift/su_mean 0.000
_refine_ls_structure_factor_coef Fsqd
_refine_ls_weighting_details 'calc w = 1/[\s^2^(Fo^2^)+(0.0568P)^2^+0.2844P] where P=(Fo^2^+2Fc^2^)/3'
_refine_ls_weighting_scheme calc
_refine_ls_wR_factor_gt 0.1014
_refine_ls_wR_factor_ref 0.1229
_reflns_number_gt 646
_reflns_number_total 972
_reflns_threshold_expression I>2\s(I)
_cod_data_source_file gw2048.cif
_cod_data_source_block I
_cod_original_sg_symbol_H-M 'C 2'
_cod_database_code 2219853
_cod_database_fobs_code 2219853

loop_
_symmetry_equiv_pos_as_xyz
'x, y, z'
'-x, y, -z'
'x+1/2, y+1/2, z'
'-x+1/2, y+1/2, -z'

loop_
_atom_site_type_symbol
_atom_site_label
_atom_site_fract_x
_atom_site_fract_y
_atom_site_fract_z
_atom_site_U_iso_or_equiv
_atom_site_adp_type
_atom_site_calc_flag
_atom_site_refinement_flags
_atom_site_occupancy
N N1 0.1857(2) 0.7552(7) 0.30501(17) 0.0533(8) Uani d U 1
O O1 0.23002(19) 0.6005(8) 0.37063(14) 0.0656(7) Uani d U 1
O O2 0.0337(2) 0.9262(9) 0.21462(17) 0.0796(9) Uani d . 1
H H2 0.0629 0.8223 0.2488 0.119 Uiso calc R 1
C C1 0.1512(3) 0.4342(11) 0.4082(2) 0.0607(10) Uani d . 1
H H1A 0.1834 0.2927 0.4447 0.073 Uiso calc R 1
H H1B 0.1126 0.3286 0.3662 0.073 Uiso calc R 1
C C2 0.0778(3) 0.6170(10) 0.4558(2) 0.0551(9) Uani d . 1
H H2A 0.1169 0.7333 0.4952 0.066 Uiso calc R 1
H H2B 0.0418 0.7489 0.4186 0.066 Uiso calc R 1
C C3 0.0000 0.4391(13) 0.5000 0.0526(12) Uani d S 1
H H3A 0.0361 0.3147 0.5392 0.063 Uiso calc PR 0.50
H H3B -0.0361 0.3147 0.4608 0.063 Uiso calc PR 0.50
C C4 0.3610(3) 0.9300(15) 0.2926(2) 0.0836(14) Uani d . 1
H H4A 0.3736 0.8041 0.3386 0.125 Uiso calc R 1
H H4B 0.3787 1.1259 0.3074 0.125 Uiso calc R 1
H H4C 0.4023 0.8688 0.2479 0.125 Uiso calc R 1
C C5 0.2494(3) 0.9162(9) 0.2673(2) 0.0494(9) Uani d . 1
C C6 0.2084(3) 1.0860(9) 0.1985(2) 0.0485(9) Uani d . 1
C C7 0.1043(3) 1.0870(11) 0.1759(2) 0.0573(9) Uani d . 1
C C8 0.0682(3) 1.2544(12) 0.1116(2) 0.0745(12) Uani d . 1
H H8 -0.0017 1.2535 0.0971 0.089 Uiso calc R 1
C C9 0.1348(4) 1.4212(13) 0.0693(2) 0.0773(13) Uani d . 1
H H9 0.1099 1.5343 0.0260 0.093 Uiso calc R 1
C C10 0.2363(4) 1.4250(12) 0.0892(2) 0.0735(12) Uani d . 1
H H10 0.2812 1.5389 0.0595 0.088 Uiso calc R 1
C C11 0.2732(3) 1.2605(10) 0.1533(2) 0.0610(11) Uani d . 1
H H11 0.3433 1.2656 0.1670 0.073 Uiso calc R 1

loop_
_atom_site_aniso_label
_atom_site_aniso_U_11
_atom_site_aniso_U_22
_atom_site_aniso_U_33
_atom_site_aniso_U_12
_atom_site_aniso_U_13
_atom_site_aniso_U_23
N1 0.0547(18) 0.0514(18) 0.0545(16) 0.0036(18) 0.0125(14) -0.0018(17)
O1 0.0574(15) 0.0702(16) 0.0701(15) 0.0067(17) 0.0167(12) 0.0136(17)
O2 0.0532(16) 0.0868(19) 0.099(2) -0.006(2) 0.0049(14) 0.018(2)
C1 0.065(2) 0.053(2) 0.066(2) 0.011(3) 0.0173(19) 0.009(2)
C2 0.062(2) 0.045(2) 0.059(2) -0.001(2) 0.0143(17) -0.002(2)
C3 0.062(3) 0.041(3) 0.054(3) 0.000 0.009(2) 0.000
C4 0.055(2) 0.107(4) 0.089(3) -0.014(3) 0.004(2) 0.015(4)
C5 0.0469(19) 0.048(2) 0.0541(19) -0.003(2) 0.0155(17) -0.010(2)
C6 0.053(2) 0.0447(19) 0.0478(18) -0.011(2) 0.0105(16) -0.010(2)
C7 0.056(2) 0.055(2) 0.062(2) -0.004(3) 0.0132(18) -0.005(3)
C8 0.071(3) 0.078(3) 0.074(3) -0.001(3) -0.004(2) 0.005(3)
C9 0.106(4) 0.067(3) 0.058(2) 0.001(3) 0.000(2) 0.001(3)
C10 0.098(4) 0.066(3) 0.058(2) -0.023(3) 0.014(2) -0.004(3)
C11 0.063(2) 0.062(3) 0.059(2) -0.014(3) 0.013(2) -0.012(3)

loop_
_atom_type_symbol
_atom_type_description
_atom_type_scat_dispersion_real
_atom_type_scat_dispersion_imag
_atom_type_scat_source
C C 0.0033 0.0000 'International Tables Vol C Tables 4.2.6.8 and 6.1.1.4'
H H 0.0000 0.0000 'International Tables Vol C Tables 4.2.6.8 and 6.1.1.4'
N N 0.0061 0.0000 'International Tables Vol C Tables 4.2.6.8 and 6.1.1.4'
O O 0.0106 0.0000 'International Tables Vol C Tables 4.2.6.8 and 6.1.1.4'

loop_
_geom_angle_atom_site_label_1
_geom_angle_atom_site_label_2
_geom_angle_atom_site_label_3
_geom_angle_site_symmetry_1
_geom_angle_site_symmetry_3
_geom_angle
C5 N1 O1 . . 114.0(3)
N1 O1 C1 . . 108.6(3)
C7 O2 H2 . . 109.5
O1 C1 C2 . . 113.2(4)
O1 C1 H1A . . 108.9
C2 C1 H1A . . 108.9
O1 C1 H1B . . 108.9
C2 C1 H1B . . 108.9
H1A C1 H1B . . 107.7
C3 C2 C1 . . 112.9(3)
C3 C2 H2A . . 109.0
C1 C2 H2A . . 109.0
C3 C2 H2B . . 109.0
C1 C2 H2B . . 109.0
H2A C2 H2B . . 107.8
C2 C3 C2 . 2_556 113.9(5)
C2 C3 H3A . . 108.8
C2 C3 H3A 2_556 . 108.8
C2 C3 H3B . . 108.8
C2 C3 H3B 2_556 . 108.8
H3A C3 H3B . . 107.7
C5 C4 H4A . . 109.5
C5 C4 H4B . . 109.5
H4A C4 H4B . . 109.5
C5 C4 H4C . . 109.5
H4A C4 H4C . . 109.5
H4B C4 H4C . . 109.5
N1 C5 C6 . . 117.0(3)
N1 C5 C4 . . 121.6(4)
C6 C5 C4 . . 121.3(4)
C7 C6 C11 . . 117.0(4)
C7 C6 C5 . . 122.5(3)
C11 C6 C5 . . 120.4(3)
O2 C7 C8 . . 116.4(4)
O2 C7 C6 . . 122.7(4)
C8 C7 C6 . . 120.8(4)
C9 C8 C7 . . 119.9(4)
C9 C8 H8 . . 120.1
C7 C8 H8 . . 120.1
C10 C9 C8 . . 121.0(5)
C10 C9 H9 . . 119.5
C8 C9 H9 . . 119.5
C9 C10 C11 . . 119.7(4)
C9 C10 H10 . . 120.2
C11 C10 H10 . . 120.2
C10 C11 C6 . . 121.6(4)
C10 C11 H11 . . 119.2
C6 C11 H11 . . 119.2

loop_
_geom_bond_atom_site_label_1
_geom_bond_atom_site_label_2
_geom_bond_site_symmetry_2
_geom_bond_distance
N1 C5 . 1.282(4)
N1 O1 . 1.398(4)
O1 C1 . 1.430(5)
O2 C7 . 1.349(5)
O2 H2 . 0.8200
C1 C2 . 1.504(5)
C1 H1A . 0.9700
C1 H1B . 0.9700
C2 C3 . 1.501(5)
C2 H2A . 0.9700
C2 H2B . 0.9700
C3 C2 2_556 1.501(5)
C3 H3A . 0.9700
C3 H3B . 0.9700
C4 C5 . 1.495(5)
C4 H4A . 0.9600
C4 H4B . 0.9600
C4 H4C . 0.9600
C5 C6 . 1.459(5)
C6 C7 . 1.389(5)
C6 C11 . 1.390(5)
C7 C8 . 1.375(5)
C8 C9 . 1.360(6)
C8 H8 . 0.9300
C9 C10 . 1.348(6)
C9 H9 . 0.9300
C10 C11 . 1.370(6)
C10 H10 . 0.9300
C11 H11 . 0.9300

loop_
_geom_hbond_atom_site_label_D
_geom_hbond_atom_site_label_H
_geom_hbond_atom_site_label_A
_geom_hbond_distance_DH
_geom_hbond_distance_HA
_geom_hbond_distance_DA
_geom_hbond_angle_DHA
_geom_hbond_publ_flag
O2 H2 N1 0.820 1.840 2.553(4) 144.3 y
C4 H4A O1 0.960 2.160 2.631(5) 108.8 y

loop_
_geom_torsion_atom_site_label_1
_geom_torsion_atom_site_label_2
_geom_torsion_atom_site_label_3
_geom_torsion_atom_site_label_4
_geom_torsion_site_symmetry_4
_geom_torsion
C5 N1 O1 C1 . 179.0(3)
N1 O1 C1 C2 . -72.2(4)
O1 C1 C2 C3 . -175.9(3)
C1 C2 C3 C2 2_556 -176.9(4)
O1 N1 C5 C6 . -179.5(3)
O1 N1 C5 C4 . 0.5(5)
N1 C5 C6 C7 . 2.9(5)
C4 C5 C6 C7 . -177.1(4)
N1 C5 C6 C11 . -178.5(3)
C4 C5 C6 C11 . 1.5(6)
C11 C6 C7 O2 . 179.7(4)
C5 C6 C7 O2 . -1.6(6)
C11 C6 C7 C8 . 0.0(6)
C5 C6 C7 C8 . 178.7(4)
O2 C7 C8 C9 . -179.6(4)
C6 C7 C8 C9 . 0.1(6)
C7 C8 C9 C10 . 0.2(7)
C8 C9 C10 C11 . -0.5(8)
C9 C10 C11 C6 . 0.6(7)
C7 C6 C11 C10 . -0.3(6)
C5 C6 C11 C10 . -179.1(4)
